data_7229262
loop_
_publ_author_name
'Tao, Ye'
'Li, You'
'Pang, Xuhong'
'Li, Haiye'
'Huang, Fu-Ping'
'Qin, Huangfei'
'Bian, He-Dong'

_publ_section_title
;
 Four CuI(ett) Coordination polymorphs and Changes in XRD Upon
 Hydrothermal Condition Optimization
;
_journal_name_full CrystEngComm
_journal_paper_doi 10.1039/C7CE01595J
_journal_year 2017
_chemical_formula_moiety '2(C2.3636 H3.409 Cu N4 S)'
_chemical_formula_sum 'C4.74 H6.84 Cu2 N8 S2'
_chemical_formula_weight 367.07
_chemical_name_systematic
;
 ? 
;
_space_group_crystal_system orthorhombic
_space_group_IT_number 62
_space_group_name_Hall '-P 2ac 2n'
_space_group_name_H-M_alt 'P n m a'
_symmetry_space_group_name_Hall '-P 2ac 2n'
_symmetry_space_group_name_H-M 'P n m a'
_atom_sites_solution_hydrogens geom
_atom_sites_solution_primary direct
_atom_sites_solution_secondary difmap
_audit_creation_date 2014-12-26
_audit_creation_method
;
  Olex2 1.1
  (compiled 2011.02.15 svn.r1672, GUI svn.r3494)
;
_audit_update_record
;
2016-06-16 deposited with the CCDC.
2017-09-29 downloaded from the CCDC.
;
_cell_angle_alpha 90.00
_cell_angle_beta 90.00
_cell_angle_gamma 90.00
_cell_formula_units_Z 4
_cell_length_a 9.5028(3)
_cell_length_b 10.7121(4)
_cell_length_c 11.9937(4)
_cell_measurement_temperature 293(2)
_cell_volume 1220.90(7)
_computing_molecular_graphics
;
O. V. Dolomanov, L. J. Bourhis, R. J. Gildea, J. A. K. Howard and H. Puschmann,
OLEX2: a complete structure solution, refinement and analysis program.
J. Appl. Cryst. (2009). 42, 339-341.
;
_computing_publication_material
;
O. V. Dolomanov, L. J. Bourhis, R. J. Gildea, J. A. K. Howard and H. Puschmann,
OLEX2: a complete structure solution, refinement and analysis program.
J. Appl. Cryst. (2009). 42, 339-341.
;
_computing_structure_refinement 'SHELXL-97 (Sheldrick, 1997)'
_computing_structure_solution 'SHELXS-97 (Sheldrick, 1990)'
_diffrn_ambient_temperature 293(2)
_diffrn_measured_fraction_theta_full 0.994
_diffrn_measured_fraction_theta_max 0.994
_diffrn_radiation_monochromator graphite
_diffrn_radiation_type MoK\a
_diffrn_radiation_wavelength 0.71073
_diffrn_reflns_av_R_equivalents 0.0294
_diffrn_reflns_av_unetI/netI 0.0375
_diffrn_reflns_limit_h_max 11
_diffrn_reflns_limit_h_min -11
_diffrn_reflns_limit_k_max 13
_diffrn_reflns_limit_k_min -9
_diffrn_reflns_limit_l_max 14
_diffrn_reflns_limit_l_min -12
_diffrn_reflns_number 2797
_diffrn_reflns_theta_full 26.37
_diffrn_reflns_theta_max 26.37
_diffrn_reflns_theta_min 3.33
_diffrn_source 'fine-focus sealed tube'
_exptl_absorpt_coefficient_mu 3.813
_exptl_absorpt_correction_T_max 0.6575
_exptl_absorpt_correction_T_min 0.3659
_exptl_absorpt_correction_type multi-scan
_exptl_absorpt_process_details sadabs
_exptl_crystal_density_diffrn 1.997
_exptl_crystal_density_method 'not measured'
_exptl_crystal_description block
_exptl_crystal_F_000 725
_exptl_crystal_size_max 0.33
_exptl_crystal_size_mid 0.21
_exptl_crystal_size_min 0.12
_refine_diff_density_max 1.394
_refine_diff_density_min -1.361
_refine_diff_density_rms 0.236
_refine_ls_extinction_method none
_refine_ls_goodness_of_fit_ref 1.247
_refine_ls_hydrogen_treatment mixed
_refine_ls_matrix_type full
_refine_ls_number_parameters 142
_refine_ls_number_reflns 1306
_refine_ls_number_restraints 98
_refine_ls_restrained_S_all 1.206
_refine_ls_R_factor_all 0.0927
_refine_ls_R_factor_gt 0.0875
_refine_ls_shift/su_max 0.004
_refine_ls_shift/su_mean 0.000
_refine_ls_structure_factor_coef Fsqd
_refine_ls_weighting_details 'calc w=1/[\s^2^(Fo^2^)+(0.0000P)^2^+49.3112P] where P=(Fo^2^+2Fc^2^)/3'
_refine_ls_weighting_scheme calc
_refine_ls_wR_factor_gt 0.2005
_refine_ls_wR_factor_ref 0.2028
_reflns_number_gt 1184
_reflns_number_total 1306
_reflns_threshold_expression >2sigma(I)
_cod_data_source_file c7ce01595j2.cif
_cod_data_source_block aa
_cod_original_cell_volume 1220.91(7)
_cod_database_code 7229262

loop_
_space_group_symop_id
_space_group_symop_operation_xyz
1 'x, y, z'
2 '-x+1/2, -y, z+1/2'
3 'x+1/2, -y+1/2, -z+1/2'
4 '-x, y+1/2, -z'
5 '-x, -y, -z'
6 'x-1/2, y, -z-1/2'
7 '-x-1/2, y-1/2, z-1/2'
8 'x, -y-1/2, z'

loop_
_atom_site_label
_atom_site_type_symbol
_atom_site_fract_x
_atom_site_fract_y
_atom_site_fract_z
_atom_site_U_iso_or_equiv
_atom_site_adp_type
_atom_site_occupancy
_atom_site_symmetry_multiplicity
_atom_site_calc_flag
_atom_site_refinement_flags
_atom_site_disorder_assembly
_atom_site_disorder_group
Cu1 Cu 0.74296(13) 0.2500 0.39433(11) 0.0209(3) Uani 1 2 d S . .
Cu2 Cu 0.89154(13) 0.2500 0.10042(11) 0.0203(3) Uani 1 2 d S . .
S1 S 0.5807(3) 0.2500 -0.0695(2) 0.0355(8) Uani 1 2 d S . .
S2 S 0.7115(3) 0.0738(4) 0.5069(3) 0.0215(8) Uani 0.50 1 d PD . .
N1 N 0.6352(9) 0.2500 0.2460(7) 0.021(2) Uani 1 2 d SU . .
N2 N 0.6846(9) 0.2500 0.1408(7) 0.0158(18) Uani 1 2 d SU A .
N3 N 0.4548(9) 0.2500 0.1387(7) 0.022(2) Uani 1 2 d SU . .
N4 N 0.4982(9) 0.2500 0.2446(7) 0.0190(19) Uani 1 2 d SU . .
N8 N 0.5078(12) -0.1009(10) 0.5368(9) 0.013(2) Uani 0.50 1 d PU . .
C1 C 0.5714(10) 0.2500 0.0753(8) 0.0167(19) Uani 1 2 d SU A .
C2 C 0.482(2) 0.1029(19) -0.1043(16) 0.013(3) Uani 0.318(5) 1 d PU A 2
H2A H 0.5245 0.0330 -0.0656 0.016 Uiso 0.318(5) 1 calc PR A 2
H2B H 0.3853 0.1105 -0.0787 0.016 Uiso 0.318(5) 1 calc PR A 2
C3 C 0.483(3) 0.079(2) -0.2250(17) 0.022(4) Uani 0.318(5) 1 d PU A 2
H3A H 0.4591 0.1539 -0.2643 0.033 Uiso 0.318(5) 1 calc PR A 2
H3B H 0.4151 0.0151 -0.2423 0.033 Uiso 0.318(5) 1 calc PR A 2
H3C H 0.5748 0.0513 -0.2473 0.033 Uiso 0.318(5) 1 calc PR A 2
C4 C 0.5426(15) 0.0136(17) 0.5047(14) 0.028(3) Uani 0.50 1 d PU . .
C5 C 0.709(2) 0.1380(16) 0.6500(15) 0.028(3) Uani 0.364(11) 1 d PDU A 1
H5A H 0.7681 0.2117 0.6537 0.033 Uiso 0.364(11) 1 calc PR A 1
H5B H 0.6137 0.1623 0.6696 0.033 Uiso 0.364(11) 1 calc PR A 1
C6 C 0.760(3) 0.0436(19) 0.7295(10) 0.037(4) Uani 0.364(11) 1 d PDU A 1
H6A H 0.7431 -0.0383 0.7002 0.056 Uiso 0.364(11) 1 calc PR A 1
H6B H 0.7122 0.0530 0.7994 0.056 Uiso 0.364(11) 1 calc PR A 1
H6C H 0.8597 0.0546 0.7408 0.056 Uiso 0.364(11) 1 calc PR A 1
N7 N 0.4277(12) 0.0784(12) 0.4741(11) 0.018(3) Uani 0.50 1 d P . .
N5 N 0.3648(13) -0.1050(11) 0.5263(9) 0.016(3) Uani 0.50 1 d P . .
N6 N 0.3146(13) 0.0034(13) 0.4900(12) 0.022(3) Uani 0.50 1 d P . .

loop_
_atom_site_aniso_label
_atom_site_aniso_U_11
_atom_site_aniso_U_22
_atom_site_aniso_U_33
_atom_site_aniso_U_23
_atom_site_aniso_U_13
_atom_site_aniso_U_12
Cu1 0.0136(6) 0.0284(7) 0.0208(6) 0.000 0.0014(5) 0.000
Cu2 0.0128(6) 0.0223(6) 0.0258(6) 0.000 0.0031(5) 0.000
S1 0.0256(14) 0.064(2) 0.0168(13) 0.000 0.0016(11) 0.000
S2 0.0089(14) 0.0179(16) 0.038(2) 0.0049(17) -0.0013(15) -0.0020(14)
N1 0.018(4) 0.028(4) 0.017(3) 0.000 0.005(3) 0.000
N2 0.015(3) 0.016(3) 0.016(3) 0.000 0.003(3) 0.000
N3 0.016(4) 0.027(4) 0.021(4) 0.000 -0.002(3) 0.000
N4 0.013(3) 0.027(4) 0.017(4) 0.000 0.000(3) 0.000
N8 0.012(4) 0.006(4) 0.021(4) 0.005(4) 0.003(4) 0.005(4)
C1 0.010(3) 0.025(4) 0.015(3) 0.000 -0.002(3) 0.000
C2 0.011(5) 0.015(5) 0.013(5) -0.004(4) 0.001(4) -0.001(4)
C3 0.030(8) 0.020(7) 0.017(7) -0.010(7) -0.001(7) -0.013(7)
C4 0.027(5) 0.032(5) 0.026(4) 0.000(4) 0.001(4) -0.001(4)
C5 0.027(5) 0.028(5) 0.028(5) -0.002(4) -0.002(4) 0.003(4)
C6 0.046(8) 0.036(7) 0.030(7) 0.004(7) -0.002(7) 0.005(7)
N7 0.008(5) 0.011(5) 0.036(7) 0.002(5) 0.001(5) -0.005(5)
N5 0.018(5) 0.013(6) 0.018(5) -0.002(5) 0.000(5) 0.001(5)
N6 0.012(5) 0.017(6) 0.038(7) 0.001(6) 0.002(5) -0.002(5)

loop_
_atom_type_symbol
_atom_type_description
_atom_type_scat_dispersion_real
_atom_type_scat_dispersion_imag
_atom_type_scat_source
C C 0.0033 0.0016 'International Tables Vol C Tables 4.2.6.8 and 6.1.1.4'
H H 0.0000 0.0000 'International Tables Vol C Tables 4.2.6.8 and 6.1.1.4'
Cu Cu 0.3201 1.2651 'International Tables Vol C Tables 4.2.6.8 and 6.1.1.4'
N N 0.0061 0.0033 'International Tables Vol C Tables 4.2.6.8 and 6.1.1.4'
S S 0.1246 0.1234 'International Tables Vol C Tables 4.2.6.8 and 6.1.1.4'

loop_
_geom_angle_atom_site_label_1
_geom_angle_atom_site_label_2
_geom_angle_atom_site_label_3
_geom_angle
_geom_angle_site_symmetry_1
_geom_angle_site_symmetry_3
S2 Cu1 S2 107.6(2) 8_565 .
N1 Cu1 S2 115.87(15) . .
N1 Cu1 S2 115.87(15) . 8_565
N1 Cu1 N5 98.6(4) . 5_656
N1 Cu1 N5 98.6(4) . 4_656
N3 Cu1 S2 103.69(16) 6_656 8_565
N3 Cu1 S2 103.69(16) 6_656 .
N3 Cu1 N1 108.8(4) 6_656 .
N3 Cu1 N5 124.7(3) 6_656 4_656
N3 Cu1 N5 124.7(3) 6_656 5_656
N5 Cu1 S2 105.9(3) 5_656 8_565
N5 Cu1 S2 22.3(3) 4_656 8_565
N5 Cu1 S2 105.9(3) 4_656 .
N5 Cu1 S2 22.3(3) 5_656 .
N5 Cu1 N5 96.0(6) 5_656 4_656
N2 Cu2 N4 104.8(3) . 6_656
N2 Cu2 N7 105.3(3) . 6_656
N2 Cu2 N7 105.3(3) . 3
N8 Cu2 N2 123.5(3) 2_654 .
N8 Cu2 N2 123.5(3) 7_765 .
N8 Cu2 N4 96.0(3) 7_765 6_656
N8 Cu2 N4 96.0(3) 2_654 6_656
N8 Cu2 N8 105.1(6) 2_654 7_765
N8 Cu2 N7 117.5(5) 2_654 3
N8 Cu2 N7 117.5(5) 7_765 6_656
N8 Cu2 N7 18.9(4) 7_765 3
N8 Cu2 N7 18.9(4) 2_654 6_656
N7 Cu2 N4 107.4(4) 6_656 6_656
N7 Cu2 N4 107.4(4) 3 6_656
N7 Cu2 N7 125.0(7) 6_656 3
C1 S1 C2 101.3(6) . .
C1 S1 C2 101.3(6) . 8_565
C2 S1 C2 113.7(12) . 8_565
N8 S2 Cu1 82.8(3) 5_656 .
C4 S2 Cu1 114.2(6) . .
C4 S2 N8 32.3(7) . 5_656
C4 S2 C5 98.1(9) . .
C4 S2 N7 29.9(7) . 5_656
C5 S2 Cu1 103.7(5) . .
C5 S2 N8 99.3(7) . 5_656
C5 S2 N7 100.3(7) . 5_656
N7 S2 Cu1 139.9(4) 5_656 .
N7 S2 N8 61.8(4) 5_656 5_656
N5 S2 Cu1 62.9(8) 5_656 .
N5 S2 N8 20.1(8) 5_656 5_656
N5 S2 C4 51.6(10) 5_656 .
N5 S2 C5 105.3(10) 5_656 .
N5 S2 N7 80.1(8) 5_656 5_656
N6 S2 Cu1 146.5(10) 5_656 .
N6 S2 N8 82.1(9) 5_656 5_656
N6 S2 C4 51.5(10) 5_656 .
N6 S2 C5 108.2(11) 5_656 .
N6 S2 N7 22.6(9) 5_656 5_656
N6 S2 N5 98.3(12) 5_656 5_656
N2 N1 Cu1 129.7(7) . .
N4 N1 Cu1 120.6(7) . .
N4 N1 N2 109.7(8) . .
N1 N2 Cu2 124.2(6) . .
C1 N2 Cu2 130.0(7) . .
C1 N2 N1 105.7(8) . .
N4 N3 Cu1 119.1(7) . 6_556
N4 N3 C1 106.5(8) . .
C1 N3 Cu1 134.4(7) . 6_556
N1 N4 Cu2 117.9(7) . 6_556
N1 N4 N3 108.7(8) . .
N3 N4 Cu2 133.4(7) . 6_556
Cu2 N8 S2 130.9(6) 2_655 5_656
C4 N8 Cu2 136.5(10) . 2_655
C4 N8 Cu2 175.3(12) 5_656 2_655
C4 N8 S2 92.6(9) . 5_656
C4 N8 S2 52.6(9) 5_656 5_656
C4 N8 C4 40.1(13) 5_656 .
C4 N8 N5 64.9(10) 5_656 .
C4 N8 N5 104.5(11) . .
N7 N8 Cu2 85.7(15) 5_656 2_655
N7 N8 S2 141.4(16) 5_656 5_656
N7 N8 C4 52.0(15) 5_656 .
N7 N8 C4 90.2(17) 5_656 5_656
N7 N8 N5 154.4(19) 5_656 .
N5 N8 Cu2 118.9(8) . 2_655
N5 N8 S2 13.0(5) . 5_656
N2 C1 S1 123.2(7) . .
N2 C1 N3 109.4(8) . .
N3 C1 S1 127.4(8) . .
S1 C2 H2A 109.4 . .
S1 C2 H2B 109.4 . .
H2A C2 H2B 108.0 . .
C3 C2 S1 111.2(15) . .
C3 C2 H2A 109.4 . .
C3 C2 H2B 109.4 . .
C2 C3 H3A 109.5 . .
C2 C3 H3B 109.5 . .
C2 C3 H3C 109.5 . .
H3A C3 H3B 109.5 . .
H3A C3 H3C 109.5 . .
H3B C3 H3C 109.5 . .
N8 C4 S2 124.8(12) . .
N8 C4 S2 95.1(12) 5_656 .
N8 C4 N8 139.9(13) 5_656 .
N8 C4 N7 30.0(8) 5_656 .
N8 C4 N7 110.7(12) . .
N8 C4 N5 154.2(15) . 5_656
N8 C4 N5 64.7(12) 5_656 5_656
N8 C4 N6 122.3(16) 5_656 5_656
N8 C4 N6 96.4(14) . 5_656
C4 C4 S2 173(3) 5_656 .
C4 C4 N8 60(2) 5_656 .
C4 C4 N8 80(2) 5_656 5_656
C4 C4 N7 52(2) 5_656 .
C4 C4 N7 88(3) 5_656 5_656
C4 C4 N5 144(3) 5_656 5_656
C4 C4 N6 152(3) 5_656 5_656
N7 C4 S2 124.4(13) . .
N7 C4 S2 95.5(12) 5_656 .
N7 C4 N8 30.1(9) 5_656 .
N7 C4 N8 164.5(19) 5_656 5_656
N7 C4 N7 139.8(15) 5_656 .
N7 C4 N5 94.5(14) . 5_656
N7 C4 N5 124.2(15) 5_656 5_656
N7 C4 N6 152.3(17) . 5_656
N7 C4 N6 66.5(12) 5_656 5_656
N5 C4 S2 30.7(6) 5_656 .
N5 C4 N6 58.0(10) 5_656 5_656
N6 C4 S2 29.5(7) 5_656 .
S2 C5 H5A 109.7 . .
S2 C5 H5B 109.7 . .
H5A C5 H5B 108.2 . .
C6 C5 S2 109.9(12) . .
C6 C5 H5A 109.7 . .
C6 C5 H5B 109.7 . .
Cu2 N7 S2 128.9(6) 6_556 5_656
N8 N7 Cu2 75.5(14) 5_656 6_556
N8 N7 S2 150.4(17) 5_656 5_656
N8 N7 C4 59.8(15) 5_656 .
N8 N7 C4 97.9(18) 5_656 5_656
N8 N7 N6 165(2) 5_656 .
C4 N7 Cu2 167.3(14) 5_656 6_556
C4 N7 Cu2 135.2(10) . 6_556
C4 N7 S2 54.6(10) 5_656 5_656
C4 N7 S2 94.6(10) . 5_656
C4 N7 C4 40.2(15) 5_656 .
C4 N7 N6 107.4(13) . .
C4 N7 N6 67.9(12) 5_656 .
N6 N7 Cu2 117.1(9) . 6_556
N6 N7 S2 14.2(6) . 5_656
S2 N5 Cu1 94.8(9) 5_656 5_656
S2 N5 N8 147.0(13) 5_656 .
S2 N5 C4 97.7(12) 5_656 5_656
S2 N5 N6 40.1(8) 5_656 .
N8 N5 Cu1 118.0(8) . 5_656
N8 N5 C4 50.4(9) . 5_656
C4 N5 Cu1 166.2(11) 5_656 5_656
N6 N5 Cu1 128.5(9) . 5_656
N6 N5 N8 111.1(11) . .
N6 N5 C4 61.1(10) . 5_656
S2 N6 C4 99.0(14) 5_656 5_656
S2 N6 N7 143.3(14) 5_656 .
S2 N6 N5 41.7(8) 5_656 .
N7 N6 C4 45.6(10) . 5_656
N5 N6 C4 60.9(11) . 5_656
N5 N6 N7 106.2(11) . .

loop_
_geom_bond_atom_site_label_1
_geom_bond_atom_site_label_2
_geom_bond_distance
_geom_bond_site_symmetry_2
Cu1 S2 2.340(4) 8_565
Cu1 S2 2.340(4) .
Cu1 N1 2.052(9) .
Cu1 N3 2.052(9) 6_656
Cu1 N5 2.090(12) 4_656
Cu1 N5 2.090(12) 5_656
Cu2 N2 2.025(8) .
Cu2 N4 2.117(9) 6_656
Cu2 N8 2.012(11) 2_654
Cu2 N8 2.012(11) 7_765
Cu2 N7 2.072(13) 6_656
Cu2 N7 2.072(13) 3
S1 C1 1.739(10) .
S1 C2 1.88(2) 8_565
S1 C2 1.88(2) .
S2 N8 2.169(12) 5_656
S2 C4 1.730(15) .
S2 C5 1.850(19) .
S2 N7 2.112(13) 5_656
S2 N5 0.892(12) 5_656
S2 N6 0.864(14) 5_656
N1 N2 1.346(12) .
N1 N4 1.302(12) .
N2 C1 1.332(12) .
N3 Cu1 2.052(9) 6_556
N3 N4 1.336(12) .
N3 C1 1.344(13) .
N4 Cu2 2.117(9) 6_556
N8 Cu2 2.012(11) 2_655
N8 S2 2.169(12) 5_656
N8 C4 1.16(2) 5_656
N8 C4 1.33(2) .
N8 N7 0.672(14) 5_656
N8 N5 1.365(16) .
C2 H2A 0.9700 .
C2 H2B 0.9700 .
C2 C3 1.47(3) .
C3 H3A 0.9600 .
C3 H3B 0.9600 .
C3 H3C 0.9600 .
C4 N8 1.16(2) 5_656
C4 C4 0.87(3) 5_656
C4 N7 1.06(2) 5_656
C4 N7 1.35(2) .
C4 N5 1.37(2) 5_656
C4 N6 1.370(19) 5_656
C5 H5A 0.9700 .
C5 H5B 0.9700 .
C5 C6 1.474(16) .
C6 H6A 0.9600 .
C6 H6B 0.9600 .
C6 H6C 0.9600 .
N7 Cu2 2.072(13) 6_556
N7 S2 2.112(13) 5_656
N7 N8 0.672(14) 5_656
N7 C4 1.06(2) 5_656
N7 N6 1.356(17) .
N5 Cu1 2.090(12) 5_656
N5 S2 0.892(12) 5_656
N5 C4 1.37(2) 5_656
N5 N6 1.328(18) .
N6 S2 0.864(14) 5_656
N6 C4 1.370(19) 5_656

loop_
_geom_torsion_atom_site_label_1
_geom_torsion_atom_site_label_2
_geom_torsion_atom_site_label_3
_geom_torsion_atom_site_label_4
_geom_torsion
_geom_torsion_site_symmetry_1
_geom_torsion_site_symmetry_4
Cu1 S2 C4 N8 161.6(12) . .
Cu1 S2 C4 N8 -14.4(13) . 5_656
Cu1 S2 C4 C4 32(25) . 5_656
Cu1 S2 C4 N7 -21.1(17) . .
Cu1 S2 C4 N7 154.3(11) . 5_656
Cu1 S2 C4 N5 -5.9(12) . 5_656
Cu1 S2 C4 N6 144.1(13) . 5_656
Cu1 S2 C5 C6 -151.6(14) . .
Cu1 N1 N2 Cu2 0.0 . .
Cu1 N1 N2 C1 180.0 . .
Cu1 N1 N4 Cu2 0.0 . 6_556
Cu1 N1 N4 N3 180.0 . .
Cu1 N3 N4 Cu2 0.0 6_556 6_556
Cu1 N3 N4 N1 180.0 6_556 .
Cu1 N3 C1 S1 0.0 6_556 .
Cu1 N3 C1 N2 180.0 6_556 .
Cu1 N5 N6 S2 -38.6(13) 5_656 5_656
Cu1 N5 N6 C4 168.0(13) 5_656 5_656
Cu1 N5 N6 N7 163.2(9) 5_656 .
Cu2 N2 C1 S1 0.0 . .
Cu2 N2 C1 N3 180.0 . .
Cu2 N8 C4 S2 1(2) 2_655 .
Cu2 N8 C4 N8 175.3(19) 2_655 5_656
Cu2 N8 C4 C4 175.3(19) 2_655 5_656
Cu2 N8 C4 N7 -176.1(10) 2_655 .
Cu2 N8 C4 N7 16(2) 2_655 5_656
Cu2 N8 C4 N5 16(5) 2_655 5_656
Cu2 N8 C4 N6 10(2) 2_655 5_656
Cu2 N8 N5 Cu1 12.0(12) 2_655 5_656
Cu2 N8 N5 S2 -159.7(19) 2_655 5_656
Cu2 N8 N5 C4 -177.0(14) 2_655 5_656
Cu2 N8 N5 N6 176.0(9) 2_655 .
Cu2 N7 N6 S2 149(2) 6_556 5_656
Cu2 N7 N6 C4 167.2(16) 6_556 5_656
Cu2 N7 N6 N5 173.1(9) 6_556 .
S2 Cu1 S2 N8 86.8(3) 8_565 5_656
S2 Cu1 S2 C4 94.4(7) 8_565 .
S2 Cu1 S2 C5 -11.1(7) 8_565 .
S2 Cu1 S2 N7 114.0(6) 8_565 5_656
S2 Cu1 S2 N5 89.3(9) 8_565 5_656
S2 Cu1 S2 N6 150.6(16) 8_565 5_656
S2 Cu1 N1 N2 -116.28(15) . .
S2 Cu1 N1 N2 116.28(15) 8_565 .
S2 Cu1 N1 N4 63.72(15) . .
S2 Cu1 N1 N4 -63.72(15) 8_565 .
S2 N8 C4 S2 -177.9(12) 5_656 .
S2 N8 C4 N8 -4(2) 5_656 5_656
S2 N8 C4 C4 -4(2) 5_656 5_656
S2 N8 C4 N7 4.5(14) 5_656 .
S2 N8 C4 N7 -163(2) 5_656 5_656
S2 N8 C4 N5 -163(3) 5_656 5_656
S2 N8 C4 N6 -169.3(10) 5_656 5_656
S2 N8 N5 Cu1 172(3) 5_656 5_656
S2 N8 N5 C4 -17(2) 5_656 5_656
S2 N8 N5 N6 -24.3(18) 5_656 .
S2 C4 N7 Cu2 10(2) . 6_556
S2 C4 N7 S2 177.7(11) . 5_656
S2 C4 N7 N8 13(2) . 5_656
S2 C4 N7 C4 173(4) . 5_656
S2 C4 N7 N6 -176.1(12) . .
S2 N7 N6 C4 18(3) 5_656 5_656
S2 N7 N6 N5 24.4(19) 5_656 .
S2 N5 N6 C4 -153.4(16) 5_656 5_656
S2 N5 N6 N7 -158.2(17) 5_656 .
N1 Cu1 S2 N8 -44.7(4) . 5_656
N1 Cu1 S2 C4 -37.0(7) . .
N1 Cu1 S2 C5 -142.6(7) . .
N1 Cu1 S2 N7 -17.5(7) . 5_656
N1 Cu1 S2 N5 -42.2(9) . 5_656
N1 Cu1 S2 N6 19.1(16) . 5_656
N1 N2 C1 S1 180.0 . .
N1 N2 C1 N3 0.0 . .
N2 N1 N4 Cu2 180.0 . 6_556
N2 N1 N4 N3 0.0 . .
N3 Cu1 S2 N8 -163.8(4) 6_656 5_656
N3 Cu1 S2 C4 -156.1(7) 6_656 .
N3 Cu1 S2 C5 98.3(7) 6_656 .
N3 Cu1 S2 N7 -136.6(6) 6_656 5_656
N3 Cu1 S2 N5 -161.3(9) 6_656 5_656
N3 Cu1 S2 N6 -100.0(16) 6_656 5_656
N3 Cu1 N1 N2 0.0 6_656 .
N3 Cu1 N1 N4 180.0 6_656 .
N4 Cu2 N2 N1 0.0 6_656 .
N4 Cu2 N2 C1 180.0 6_656 .
N4 N1 N2 Cu2 180.0 . .
N4 N1 N2 C1 0.0 . .
N4 N3 C1 S1 180.0 . .
N4 N3 C1 N2 0.0 . .
N8 Cu2 N2 N1 107.8(4) 2_654 .
N8 Cu2 N2 N1 -107.8(4) 7_765 .
N8 Cu2 N2 C1 72.2(4) 7_765 .
N8 Cu2 N2 C1 -72.2(4) 2_654 .
N8 S2 C4 N8 176(2) 5_656 .
N8 S2 C4 C4 47(25) 5_656 5_656
N8 S2 C4 N7 169(2) 5_656 5_656
N8 S2 C4 N7 -6.7(10) 5_656 .
N8 S2 C4 N5 8.5(12) 5_656 5_656
N8 S2 C4 N6 158.5(19) 5_656 5_656
N8 S2 C5 C6 123.5(15) 5_656 .
N8 C4 N7 Cu2 -3.0(16) 5_656 6_556
N8 C4 N7 Cu2 -171.9(10) . 6_556
N8 C4 N7 S2 -4.7(14) . 5_656
N8 C4 N7 S2 164.2(19) 5_656 5_656
N8 C4 N7 N8 -168.9(18) . 5_656
N8 C4 N7 C4 -9.5(16) . 5_656
N8 C4 N7 C4 159(3) 5_656 5_656
N8 C4 N7 N6 170(2) 5_656 .
N8 C4 N7 N6 1.5(18) . .
N8 N7 N6 S2 7(9) 5_656 5_656
N8 N7 N6 C4 25(8) 5_656 5_656
N8 N7 N6 N5 31(8) 5_656 .
N8 N5 N6 S2 159.6(15) . 5_656
N8 N5 N6 C4 6.2(12) . 5_656
N8 N5 N6 N7 1.4(15) . .
C1 S1 C2 C3 -176.6(14) . .
C1 N3 N4 Cu2 180.0 . 6_556
C1 N3 N4 N1 0.0 . .
C2 S1 C1 N2 -121.4(6) 8_565 .
C2 S1 C1 N2 121.4(6) . .
C2 S1 C1 N3 58.6(6) 8_565 .
C2 S1 C1 N3 -58.6(6) . .
C2 S1 C2 C3 75.5(19) 8_565 .
C4 S2 C5 C6 90.9(16) . .
C4 N8 C4 S2 -174(3) 5_656 .
C4 N8 C4 N8 0.000(2) 5_656 5_656
C4 N8 C4 N7 -159(3) 5_656 5_656
C4 N8 C4 N7 8.6(14) 5_656 .
C4 N8 C4 N5 -159(6) 5_656 5_656
C4 N8 C4 N6 -165(3) 5_656 5_656
C4 N8 N5 Cu1 -171.0(13) 5_656 5_656
C4 N8 N5 Cu1 -164.4(10) . 5_656
C4 N8 N5 S2 17(2) 5_656 5_656
C4 N8 N5 S2 24(3) . 5_656
C4 N8 N5 C4 6.6(18) . 5_656
C4 N8 N5 N6 -0.5(16) . .
C4 N8 N5 N6 -7.0(14) 5_656 .
C4 C4 N7 Cu2 -162(2) 5_656 6_556
C4 C4 N7 S2 5(2) 5_656 5_656
C4 C4 N7 N8 -159(3) 5_656 5_656
C4 C4 N7 N6 11(3) 5_656 .
C4 N7 N6 S2 -18(3) 5_656 5_656
C4 N7 N6 S2 -26(3) . 5_656
C4 N7 N6 C4 -7.6(18) . 5_656
C4 N7 N6 N5 -1.7(16) . .
C4 N7 N6 N5 5.9(15) 5_656 .
C4 N5 N6 S2 153.4(16) 5_656 5_656
C4 N5 N6 N7 -4.8(12) 5_656 .
C5 S2 C4 N8 -89.3(15) . .
C5 S2 C4 N8 94.7(12) . 5_656
C5 S2 C4 C4 141(25) . 5_656
C5 S2 C4 N7 87.9(15) . .
C5 S2 C4 N7 -96.6(13) . 5_656
C5 S2 C4 N5 103.2(12) . 5_656
C5 S2 C4 N6 -106.8(14) . 5_656
N7 Cu2 N2 N1 113.1(4) 6_656 .
N7 Cu2 N2 N1 -113.1(4) 3 .
N7 Cu2 N2 C1 66.9(4) 3 .
N7 Cu2 N2 C1 -66.9(4) 6_656 .
N7 S2 C4 N8 -169(2) 5_656 5_656
N7 S2 C4 N8 7.3(10) 5_656 .
N7 S2 C4 C4 -122(26) 5_656 5_656
N7 S2 C4 N7 -175(2) 5_656 .
N7 S2 C4 N5 -160.2(19) 5_656 5_656
N7 S2 C4 N6 -10.2(15) 5_656 5_656
N7 S2 C5 C6 60.7(16) 5_656 .
N7 N8 C4 S2 -15(2) 5_656 .
N7 N8 C4 N8 159(3) 5_656 5_656
N7 N8 C4 C4 159(3) 5_656 5_656
N7 N8 C4 N7 168(2) 5_656 .
N7 N8 C4 N5 0(4) 5_656 5_656
N7 N8 C4 N6 -6.0(19) 5_656 5_656
N7 N8 N5 Cu1 174(4) 5_656 5_656
N7 N8 N5 S2 2(6) 5_656 5_656
N7 N8 N5 C4 -15(4) 5_656 5_656
N7 N8 N5 N6 -22(5) 5_656 .
N7 C4 N7 Cu2 -162(2) 5_656 6_556
N7 C4 N7 S2 5(2) 5_656 5_656
N7 C4 N7 N8 -159(3) 5_656 5_656
N7 C4 N7 C4 0.000(2) 5_656 5_656
N7 C4 N7 N6 11(3) 5_656 .
N5 Cu1 S2 N8 -2.5(9) 5_656 5_656
N5 Cu1 S2 N8 63.5(5) 4_656 5_656
N5 Cu1 S2 C4 5.2(10) 5_656 .
N5 Cu1 S2 C4 71.2(8) 4_656 .
N5 Cu1 S2 C5 -100.4(11) 5_656 .
N5 Cu1 S2 C5 -34.4(7) 4_656 .
N5 Cu1 S2 N7 90.7(7) 4_656 5_656
N5 Cu1 S2 N7 24.7(10) 5_656 5_656
N5 Cu1 S2 N5 66.0(9) 4_656 5_656
N5 Cu1 S2 N6 127.3(16) 4_656 5_656
N5 Cu1 S2 N6 61.3(18) 5_656 5_656
N5 Cu1 N1 N2 -131.2(3) 5_656 .
N5 Cu1 N1 N2 131.2(3) 4_656 .
N5 Cu1 N1 N4 -48.8(3) 4_656 .
N5 Cu1 N1 N4 48.8(3) 5_656 .
N5 S2 C4 N8 167(2) 5_656 .
N5 S2 C4 N8 -8.5(12) 5_656 5_656
N5 S2 C4 C4 38(25) 5_656 5_656
N5 S2 C4 N7 160.2(19) 5_656 5_656
N5 S2 C4 N7 -15.2(15) 5_656 .
N5 S2 C4 N6 150.0(18) 5_656 5_656
N5 S2 C5 C6 143.2(16) 5_656 .
N5 N8 C4 S2 176.9(12) . .
N5 N8 C4 N8 -9(2) . 5_656
N5 N8 C4 C4 -9(2) . 5_656
N5 N8 C4 N7 -0.7(17) . .
N5 N8 C4 N7 -168(2) . 5_656
N5 N8 C4 N5 -168(3) . 5_656
N5 N8 C4 N6 -174.5(11) . 5_656
N5 C4 N7 Cu2 2.7(19) 5_656 6_556
N5 C4 N7 S2 170.0(10) 5_656 5_656
N5 C4 N7 N8 5.8(17) 5_656 5_656
N5 C4 N7 C4 165(3) 5_656 5_656
N5 C4 N7 N6 176.2(12) 5_656 .
N6 S2 C4 N8 -158.5(19) 5_656 5_656
N6 S2 C4 N8 17.5(16) 5_656 .
N6 S2 C4 C4 -112(25) 5_656 5_656
N6 S2 C4 N7 -165(2) 5_656 .
N6 S2 C4 N7 10.2(15) 5_656 5_656
N6 S2 C4 N5 -150.0(18) 5_656 5_656
N6 S2 C5 C6 38.9(19) 5_656 .
N6 C4 N7 Cu2 -5(4) 5_656 6_556
N6 C4 N7 S2 162(3) 5_656 5_656
N6 C4 N7 N8 -2(4) 5_656 5_656
N6 C4 N7 C4 157(5) 5_656 5_656
N6 C4 N7 N6 168(3) 5_656 .
